data_4111745
loop_
_publ_author_name
'David A. Evans'
'Jimmy Wu'

_publ_section_title
;
 Enantioselective Syn-Selective Scandium-Catalyzed Ene Reactions
;
_journal_name_full 'Journal of the American Chemical Society'
_journal_page_first 8006
_journal_page_last 8007
_journal_paper_doi 10.1021/ja0522130
_journal_volume 127
_journal_year 2005
_chemical_formula_sum 'C16 H20 N O2'
_chemical_formula_weight 258.33
_chemical_name_systematic
; 
 ? 
;
_space_group_IT_number 4
_symmetry_cell_setting monoclinic
_symmetry_space_group_name_Hall 'P 2yb'
_symmetry_space_group_name_H-M 'P 1 21 1'
_atom_sites_solution_hydrogens geom
_atom_sites_solution_primary direct
_atom_sites_solution_secondary difmap
_audit_creation_method SHELXL-97
_cell_angle_alpha 90.00
_cell_angle_beta 112.32
_cell_angle_gamma 90.00
_cell_formula_units_Z 2
_cell_length_a 9.0299(17)
_cell_length_b 9.5091(18)
_cell_length_c 9.0299(17)
_cell_measurement_temperature 213(2)
_cell_volume 717.3(2)
_computing_cell_refinement 'Bruker SMART'
_computing_data_collection 'Bruker SMART'
_computing_data_reduction 'Bruker SAINT'
_computing_molecular_graphics 'Bruker SHELXTL'
_computing_publication_material 'Bruker SHELXTL'
_computing_structure_refinement 'SHELXL-97 (Sheldrick, 1997)'
_computing_structure_solution 'SHELXS-97 (Sheldrick, 1990)'
_diffrn_ambient_temperature 213(2)
_diffrn_measured_fraction_theta_full 0.973
_diffrn_measured_fraction_theta_max 0.973
_diffrn_measurement_device_type 'CCD area detector'
_diffrn_measurement_method 'phi and omega scans'
_diffrn_radiation_monochromator graphite
_diffrn_radiation_source 'fine-focus sealed tube'
_diffrn_radiation_type MoK\a
_diffrn_radiation_wavelength 0.71073
_diffrn_reflns_av_R_equivalents 0.0629
_diffrn_reflns_av_sigmaI/netI 0.0521
_diffrn_reflns_limit_h_max 11
_diffrn_reflns_limit_h_min -10
_diffrn_reflns_limit_k_max 12
_diffrn_reflns_limit_k_min -10
_diffrn_reflns_limit_l_max 12
_diffrn_reflns_limit_l_min -10
_diffrn_reflns_number 4816
_diffrn_reflns_theta_full 28.32
_diffrn_reflns_theta_max 28.32
_diffrn_reflns_theta_min 2.44
_exptl_absorpt_coefficient_mu 0.078
_exptl_absorpt_correction_type none
_exptl_crystal_colour colorless
_exptl_crystal_density_diffrn 1.196
_exptl_crystal_density_meas 0
_exptl_crystal_description plate
_exptl_crystal_F_000 278
_exptl_crystal_size_max 0.15
_exptl_crystal_size_mid 0.15
_exptl_crystal_size_min 0.03
_refine_diff_density_max 0.288
_refine_diff_density_min -0.195
_refine_diff_density_rms 0.047
_refine_ls_abs_structure_details 'Flack H D (1983), Acta Cryst. A39, 876-881'
_refine_ls_abs_structure_Flack -0.9(18)
_refine_ls_extinction_method none
_refine_ls_goodness_of_fit_ref 1.075
_refine_ls_hydrogen_treatment mixed
_refine_ls_matrix_type full
_refine_ls_number_parameters 178
_refine_ls_number_reflns 3084
_refine_ls_number_restraints 1
_refine_ls_restrained_S_all 1.075
_refine_ls_R_factor_all 0.0649
_refine_ls_R_factor_gt 0.0589
_refine_ls_shift/su_max 0.000
_refine_ls_shift/su_mean 0.000
_refine_ls_structure_factor_coef Fsqd
_refine_ls_weighting_details 'calc w=1/[\s^2^(Fo^2^)+(0.0692P)^2^+0.2201P] where P=(Fo^2^+2Fc^2^)/3'
_refine_ls_weighting_scheme calc
_refine_ls_wR_factor_gt 0.1501
_refine_ls_wR_factor_ref 0.1562
_reflns_number_gt 2828
_reflns_number_total 3084
_reflns_threshold_expression >2sigma(I)
_cod_data_source_file ja0522130si20050406_014220.cif
_cod_data_source_block jwu71p21
_cod_database_code 4111745

loop_
_symmetry_equiv_pos_as_xyz
'x, y, z'
'-x, y+1/2, -z'

loop_
_atom_site_label
_atom_site_type_symbol
_atom_site_fract_x
_atom_site_fract_y
_atom_site_fract_z
_atom_site_U_iso_or_equiv
_atom_site_adp_type
_atom_site_occupancy
_atom_site_symmetry_multiplicity
_atom_site_calc_flag
_atom_site_refinement_flags
C1 C 0.4748(3) 1.0343(3) 0.1637(3) 0.0399(5) Uani 1 1 d .
C2 C 0.5700(3) 0.9643(3) 0.0758(3) 0.0382(5) Uani 1 1 d .
H2 H 0.5077 0.9707 -0.0409 0.046 Uiso 1 1 calc R
C3 C 0.7287(3) 1.0457(3) 0.1160(3) 0.0405(5) Uani 1 1 d .
H3 H 0.7002 1.1461 0.0928 0.049 Uiso 1 1 calc R
C4 C 0.8300(4) 1.0351(4) 0.2960(3) 0.0575(7) Uani 1 1 d .
H4A H 0.8614 0.9380 0.3236 0.086 Uiso 1 1 calc R
H4B H 0.7676 1.0675 0.3563 0.086 Uiso 1 1 calc R
H4C H 0.9249 1.0930 0.3218 0.086 Uiso 1 1 calc R
C5 C 0.8145(3) 1.0012(3) 0.0090(3) 0.0426(5) Uani 1 1 d .
C6 C 0.9633(4) 0.9516(5) 0.0648(4) 0.0773(11) Uani 1 1 d .
H6 H 1.0142 0.9396 0.1761 0.093 Uiso 1 1 calc R
C7 C 1.0566(5) 0.9130(6) -0.0365(5) 0.1007(17) Uani 1 1 d .
H7 H 1.1681 0.8998 0.0039 0.121 Uiso 1 1 calc R
C8 C 0.9536(5) 0.8988(6) -0.2042(5) 0.0902(13) Uani 1 1 d .
H8A H 0.9021 0.8062 -0.2204 0.108 Uiso 1 1 calc R
H8B H 1.0202 0.9019 -0.2682 0.108 Uiso 1 1 calc R
C9 C 0.8265(5) 1.0088(5) -0.2652(4) 0.0759(10) Uani 1 1 d .
H9A H 0.7568 0.9859 -0.3755 0.091 Uiso 1 1 calc R
H9B H 0.8770 1.0998 -0.2665 0.091 Uiso 1 1 calc R
C10 C 0.7264(4) 1.0210(5) -0.1651(3) 0.0683(10) Uani 1 1 d .
H10A H 0.6763 1.1142 -0.1828 0.082 Uiso 1 1 calc R
H10B H 0.6404 0.9511 -0.2027 0.082 Uiso 1 1 calc R
C11 C 0.3763(3) 0.9864(3) 0.3823(3) 0.0381(5) Uani 1 1 d .
C12 C 0.3431(3) 1.1235(3) 0.4099(3) 0.0468(6) Uani 1 1 d .
H12 H 0.3623 1.1975 0.3505 0.056 Uiso 1 1 calc R
C13 C 0.2811(3) 1.1514(3) 0.5265(3) 0.0505(6) Uani 1 1 d .
H13 H 0.2579 1.2446 0.5449 0.061 Uiso 1 1 calc R
C14 C 0.2534(3) 1.0443(3) 0.6149(3) 0.0517(6) Uani 1 1 d .
H14 H 0.2134 1.0642 0.6948 0.062 Uiso 1 1 calc R
C15 C 0.2845(4) 0.9083(4) 0.5856(4) 0.0575(7) Uani 1 1 d .
H15 H 0.2647 0.8348 0.6452 0.069 Uiso 1 1 calc R
C16 C 0.3454(3) 0.8777(3) 0.4683(3) 0.0491(6) Uani 1 1 d .
H16 H 0.3652 0.7840 0.4480 0.059 Uiso 1 1 calc R
H1A H 0.481(3) 0.869(3) 0.270(3) 0.033(7) Uiso 1 1 d .
N1 N 0.4472(3) 0.9510(2) 0.2712(2) 0.0406(4) Uani 1 1 d .
O1 O 0.4327(3) 1.1570(2) 0.1387(2) 0.0548(5) Uani 1 1 d .
O2 O 0.5951(2) 0.82142(19) 0.1192(2) 0.0477(4) Uani 1 1 d .
H2A H 0.5810 0.7732 0.0384 0.072 Uiso 1 1 calc R

loop_
_atom_site_aniso_label
_atom_site_aniso_U_11
_atom_site_aniso_U_22
_atom_site_aniso_U_33
_atom_site_aniso_U_23
_atom_site_aniso_U_13
_atom_site_aniso_U_12
C1 0.0453(11) 0.0426(14) 0.0343(10) 0.0004(10) 0.0179(9) -0.0012(10)
C2 0.0445(11) 0.0398(12) 0.0325(10) -0.0021(9) 0.0174(9) -0.0026(9)
C3 0.0500(12) 0.0386(12) 0.0352(10) -0.0009(10) 0.0188(9) -0.0032(10)
C4 0.0584(15) 0.073(2) 0.0370(12) -0.0049(13) 0.0132(11) -0.0152(14)
C5 0.0427(11) 0.0466(14) 0.0407(11) -0.0015(10) 0.0182(9) -0.0015(10)
C6 0.0565(17) 0.114(3) 0.0594(17) 0.004(2) 0.0194(15) 0.0268(18)
C7 0.062(2) 0.154(5) 0.092(3) -0.014(3) 0.036(2) 0.029(2)
C8 0.067(2) 0.125(4) 0.099(3) -0.028(3) 0.055(2) 0.001(2)
C9 0.092(2) 0.094(3) 0.0631(18) 0.0011(18) 0.0536(19) 0.003(2)
C10 0.0580(16) 0.112(3) 0.0423(13) 0.0068(16) 0.0277(12) 0.0161(18)
C11 0.0387(10) 0.0443(13) 0.0346(10) 0.0003(9) 0.0174(9) -0.0005(9)
C12 0.0564(15) 0.0435(16) 0.0486(13) 0.0008(11) 0.0292(12) 0.0006(11)
C13 0.0569(15) 0.0509(15) 0.0522(14) -0.0062(12) 0.0303(12) 0.0022(11)
C14 0.0513(14) 0.0653(17) 0.0479(13) 0.0005(13) 0.0294(11) 0.0030(13)
C15 0.0654(17) 0.066(2) 0.0565(16) 0.0136(14) 0.0399(14) 0.0052(13)
C16 0.0600(15) 0.0436(14) 0.0556(15) 0.0056(11) 0.0355(13) 0.0037(11)
N1 0.0509(11) 0.0384(11) 0.0396(9) 0.0011(9) 0.0252(8) 0.0015(9)
O1 0.0783(14) 0.0444(11) 0.0554(10) 0.0112(9) 0.0409(10) 0.0123(9)
O2 0.0689(12) 0.0380(10) 0.0460(9) -0.0051(7) 0.0327(9) -0.0047(8)

loop_
_atom_type_symbol
_atom_type_description
_atom_type_scat_dispersion_real
_atom_type_scat_dispersion_imag
_atom_type_scat_source
C C 0.0033 0.0016 'International Tables Vol C Tables 4.2.6.8 and 6.1.1.4'
H H 0.0000 0.0000 'International Tables Vol C Tables 4.2.6.8 and 6.1.1.4'
N N 0.0061 0.0033 'International Tables Vol C Tables 4.2.6.8 and 6.1.1.4'
O O 0.0106 0.0060 'International Tables Vol C Tables 4.2.6.8 and 6.1.1.4'

loop_
_geom_angle_atom_site_label_1
_geom_angle_atom_site_label_2
_geom_angle_atom_site_label_3
_geom_angle
O1 C1 N1 124.4(2)
O1 C1 C2 121.1(2)
N1 C1 C2 114.4(2)
O2 C2 C1 109.75(19)
O2 C2 C3 112.4(2)
C1 C2 C3 108.31(19)
C5 C3 C4 114.5(2)
C5 C3 C2 111.34(19)
C4 C3 C2 110.0(2)
C6 C5 C10 120.4(3)
C6 C5 C3 123.2(3)
C10 C5 C3 116.4(2)
C5 C6 C7 125.0(3)
C8 C7 C6 111.9(3)
C7 C8 C9 114.6(4)
C8 C9 C10 112.6(3)
C5 C10 C9 115.1(3)
C12 C11 C16 120.0(2)
C12 C11 N1 122.6(2)
C16 C11 N1 117.4(2)
C11 C12 C13 119.6(2)
C14 C13 C12 120.8(3)
C15 C14 C13 119.4(2)
C14 C15 C16 120.8(3)
C11 C16 C15 119.4(3)
C1 N1 C11 128.7(2)

loop_
_geom_bond_atom_site_label_1
_geom_bond_atom_site_label_2
_geom_bond_distance
C1 O1 1.221(3)
C1 N1 1.348(3)
C1 C2 1.527(3)
C2 O2 1.409(3)
C2 C3 1.546(3)
C3 C5 1.512(3)
C3 C4 1.536(3)
C5 C6 1.329(4)
C5 C10 1.480(3)
C6 C7 1.505(5)
C7 C8 1.451(6)
C8 C9 1.495(6)
C9 C10 1.506(4)
C11 C12 1.381(4)
C11 C16 1.384(4)
C11 N1 1.420(3)
C12 C13 1.393(3)
C13 C14 1.374(4)
C14 C15 1.371(4)
C15 C16 1.397(4)

loop_
_geom_torsion_atom_site_label_1
_geom_torsion_atom_site_label_2
_geom_torsion_atom_site_label_3
_geom_torsion_atom_site_label_4
_geom_torsion
O1 C1 C2 O2 -176.6(2)
N1 C1 C2 O2 5.2(3)
O1 C1 C2 C3 60.3(3)
N1 C1 C2 C3 -117.9(2)
O2 C2 C3 C5 69.8(2)
C1 C2 C3 C5 -168.80(19)
O2 C2 C3 C4 -58.3(3)
C1 C2 C3 C4 63.2(3)
C4 C3 C5 C6 2.5(4)
C2 C3 C5 C6 -123.1(3)
C4 C3 C5 C10 -175.0(3)
C2 C3 C5 C10 59.5(3)
C10 C5 C6 C7 0.7(7)
C3 C5 C6 C7 -176.6(4)
C5 C6 C7 C8 -15.9(7)
C6 C7 C8 C9 41.6(6)
C7 C8 C9 C10 -53.3(5)
C6 C5 C10 C9 -11.4(5)
C3 C5 C10 C9 166.1(3)
C8 C9 C10 C5 36.5(5)
C16 C11 C12 C13 1.1(4)
N1 C11 C12 C13 -176.7(2)
C11 C12 C13 C14 0.4(4)
C12 C13 C14 C15 -1.2(4)
C13 C14 C15 C16 0.6(5)
C12 C11 C16 C15 -1.6(4)
N1 C11 C16 C15 176.3(3)
C14 C15 C16 C11 0.8(5)
O1 C1 N1 C11 -4.5(4)
C2 C1 N1 C11 173.7(2)
C12 C11 N1 C1 -9.0(4)
C16 C11 N1 C1 173.1(2)

loop_
_cod_related_entry_id
_cod_related_entry_database
_cod_related_entry_code
1 ChemSpider 30660448
